data_4026470
loop_
_publ_author_name
'Naveen Anand'
'Bhahwal A. Shah'
'Munish Kapoor'
'Rajinder Parshad'
'Rattan L. Sharma'
'Maninder S. Hundal'
'Ajay P. S. Pannu'
'Prasad V. Bharatam'
'Subhash C. Taneja'

_publ_section_title
;
 Entrapment and Kinetic Resolution of Stabilized Axial and Equatorial
 Conformers of Spiro-\b-lactams
;
_journal_name_full 'Journal of Organic Chemistry'
_journal_page_first 5999
_journal_page_last 6006
_journal_paper_doi 10.1021/jo200363x
_journal_volume 76
_journal_year 2011
_chemical_formula_moiety 'C19 H25 N O4'
_chemical_formula_sum 'C19 H25 N O4'
_chemical_formula_weight 331.40
_chemical_name_systematic
; 
 ? 
;
_space_group_IT_number 14
_symmetry_cell_setting monoclinic
_symmetry_space_group_name_Hall '-P 2ybc'
_symmetry_space_group_name_H-M 'P 1 21/c 1'
_atom_sites_solution_hydrogens geom
_atom_sites_solution_primary direct
_atom_sites_solution_secondary difmap
_audit_creation_method SHELXL-97
_cell_angle_alpha 90.00
_cell_angle_beta 92.480(5)
_cell_angle_gamma 90.00
_cell_formula_units_Z 4
_cell_length_a 14.822(5)
_cell_length_b 7.990(3)
_cell_length_c 15.408(5)
_cell_measurement_reflns_used 53
_cell_measurement_temperature 295(2)
_cell_measurement_theta_max 20
_cell_measurement_theta_min 12
_cell_volume 1823.0(11)
_computing_cell_refinement 'Siemens XSCANS'
_computing_data_collection 'Siemens XSCANS'
_computing_data_reduction 'SIR-92 (Altamore et. al., 1992)'
_computing_molecular_graphics 'ORTEP,Mercury(Farrugia,1997;Bruno et.al.,2002)'
_computing_publication_material 'WINGX,(Farrugia, 1999)'
_computing_structure_refinement 'SHELXL-97 (Sheldrick, 1997)'
_computing_structure_solution 'SHELXS-97 (Sheldrick, 1990)'
_diffrn_ambient_temperature 295(2)
_diffrn_measured_fraction_theta_full 0.998
_diffrn_measured_fraction_theta_max 0.998
_diffrn_measurement_device_type 'Siemens p4 diffractometer'
_diffrn_measurement_method theta-2theta
_diffrn_radiation_monochromator graphite
_diffrn_radiation_source 'fine-focus sealed tube'
_diffrn_radiation_type MoK\a
_diffrn_radiation_wavelength 0.71069
_diffrn_reflns_av_R_equivalents 0.0204
_diffrn_reflns_av_sigmaI/netI 0.0936
_diffrn_reflns_limit_h_max 17
_diffrn_reflns_limit_h_min 0
_diffrn_reflns_limit_k_max 9
_diffrn_reflns_limit_k_min 0
_diffrn_reflns_limit_l_max 18
_diffrn_reflns_limit_l_min -18
_diffrn_reflns_number 3526
_diffrn_reflns_theta_full 25.50
_diffrn_reflns_theta_max 25.50
_diffrn_reflns_theta_min 1.38
_diffrn_standards_interval_count 50
_diffrn_standards_number 3
_exptl_absorpt_coefficient_mu 0.084
_exptl_absorpt_correction_type none
_exptl_crystal_density_diffrn 1.207
_exptl_crystal_F_000 712
_exptl_crystal_size_max 0.20
_exptl_crystal_size_mid 0.18
_exptl_crystal_size_min 0.18
_refine_diff_density_max 0.977
_refine_diff_density_min -0.488
_refine_diff_density_rms 0.065
_refine_ls_extinction_method none
_refine_ls_goodness_of_fit_ref 0.854
_refine_ls_hydrogen_treatment none
_refine_ls_matrix_type full
_refine_ls_number_parameters 207
_refine_ls_number_reflns 3391
_refine_ls_number_restraints 0
_refine_ls_restrained_S_all 0.854
_refine_ls_R_factor_all 0.1565
_refine_ls_R_factor_gt 0.0755
_refine_ls_shift/su_max 0.000
_refine_ls_shift/su_mean 0.000
_refine_ls_structure_factor_coef Fsqd
_refine_ls_weighting_details 'calc w=1/[\s^2^(Fo^2^)+(0.1486P)^2^+0.0000P] where P=(Fo^2^+2Fc^2^)/3'
_refine_ls_weighting_scheme calc
_refine_ls_wR_factor_gt 0.2020
_refine_ls_wR_factor_ref 0.2473
_reflns_number_gt 1426
_reflns_number_total 3391
_reflns_threshold_expression >2sigma(I)
_cod_data_source_file jo200363x_si_3a.cif
_cod_data_source_block shelxl
_cod_database_code 4026470

loop_
_symmetry_equiv_pos_as_xyz
'x, y, z'
'-x, y+1/2, -z+1/2'
'-x, -y, -z'
'x, -y-1/2, z-1/2'

loop_
_atom_site_label
_atom_site_type_symbol
_atom_site_fract_x
_atom_site_fract_y
_atom_site_fract_z
_atom_site_U_iso_or_equiv
_atom_site_adp_type
_atom_site_occupancy
_atom_site_symmetry_multiplicity
_atom_site_calc_flag
_atom_site_refinement_flags
C1 C 0.2770(2) 0.0719(5) 0.2103(2) 0.0428(10) Uani 1 1 d .
C2 C 0.2866(3) 0.1174(5) 0.3058(2) 0.0499(11) Uani 1 1 d .
H2A H 0.2295 0.1589 0.3254 0.060 Uiso 1 1 calc R
H2B H 0.3314 0.2049 0.3143 0.060 Uiso 1 1 calc R
C3 C 0.3153(3) -0.0375(6) 0.3584(3) 0.0545(12) Uani 1 1 d .
H3A H 0.3737 -0.0755 0.3400 0.065 Uiso 1 1 calc R
H3B H 0.3216 -0.0081 0.4194 0.065 Uiso 1 1 calc R
C4 C 0.2473(3) -0.1781(6) 0.3467(2) 0.0532(11) Uani 1 1 d .
H4 H 0.1890 -0.1347 0.3643 0.064 Uiso 1 1 calc R
C5 C 0.2367(3) -0.2224(6) 0.2510(3) 0.0569(12) Uani 1 1 d .
H5A H 0.2924 -0.2723 0.2327 0.068 Uiso 1 1 calc R
H5B H 0.1893 -0.3053 0.2432 0.068 Uiso 1 1 calc R
C6 C 0.2140(3) -0.0729(5) 0.1935(3) 0.0507(11) Uani 1 1 d .
H6A H 0.2166 -0.1063 0.1331 0.061 Uiso 1 1 calc R
H6B H 0.1527 -0.0372 0.2033 0.061 Uiso 1 1 calc R
C7 C 0.2700(4) -0.3292(8) 0.4042(4) 0.0863(17) Uiso 1 1 d .
H7A H 0.2717 -0.2920 0.4642 0.104 Uiso 1 1 calc R
H7B H 0.2208 -0.4086 0.3972 0.104 Uiso 1 1 calc R
C8 C 0.3560(6) -0.4208(11) 0.3896(5) 0.159(3) Uiso 1 1 d .
H8A H 0.3623 -0.5120 0.4300 0.239 Uiso 1 1 calc R
H8B H 0.4062 -0.3456 0.3982 0.239 Uiso 1 1 calc R
H8C H 0.3549 -0.4635 0.3313 0.239 Uiso 1 1 calc R
C9 C 0.3349(3) 0.2030(5) 0.1066(3) 0.0508(11) Uani 1 1 d .
C10 C 0.3687(3) 0.0633(5) 0.1646(3) 0.0458(10) Uani 1 1 d .
H10 H 0.4200 0.0970 0.2030 0.055 Uiso 1 1 calc R
C11 C 0.4517(3) -0.1919(6) 0.1497(3) 0.0563(12) Uani 1 1 d .
C12 C 0.4610(3) -0.3379(6) 0.0933(3) 0.0741(15) Uani 1 1 d .
H12A H 0.4192 -0.3287 0.0441 0.111 Uiso 1 1 calc R
H12B H 0.4483 -0.4378 0.1251 0.111 Uiso 1 1 calc R
H12C H 0.5215 -0.3428 0.0735 0.111 Uiso 1 1 calc R
C13 C 0.1842(3) 0.3315(5) 0.1413(2) 0.0455(10) Uani 1 1 d .
C14 C 0.1118(3) 0.3202(6) 0.1943(3) 0.0568(12) Uani 1 1 d .
H14 H 0.1107 0.2371 0.2365 0.068 Uiso 1 1 calc R
C15 C 0.0414(3) 0.4311(7) 0.1848(3) 0.0653(14) Uani 1 1 d .
H15 H -0.0068 0.4233 0.2213 0.078 Uiso 1 1 calc R
C16 C 0.0413(3) 0.5555(6) 0.1213(3) 0.0575(12) Uani 1 1 d .
C17 C 0.1127(3) 0.5657(6) 0.0681(3) 0.0562(12) Uani 1 1 d .
H17 H 0.1137 0.6479 0.0254 0.067 Uiso 1 1 calc R
C18 C 0.1837(3) 0.4529(5) 0.0781(3) 0.0506(11) Uani 1 1 d .
H18 H 0.2317 0.4597 0.0414 0.061 Uiso 1 1 calc R
C19 C -0.0305(4) 0.7974(7) 0.0594(4) 0.0859(17) Uani 1 1 d .
H19A H -0.0845 0.8627 0.0639 0.129 Uiso 1 1 calc R
H19B H -0.0272 0.7554 0.0013 0.129 Uiso 1 1 calc R
H19C H 0.0213 0.8662 0.0731 0.129 Uiso 1 1 calc R
N1 N 0.2577(2) 0.2181(4) 0.1507(2) 0.0475(9) Uani 1 1 d .
O1 O 0.38651(18) -0.0859(4) 0.11674(17) 0.0499(8) Uani 1 1 d .
O2 O 0.4934(2) -0.1637(5) 0.2162(2) 0.0835(12) Uani 1 1 d .
O3 O 0.3624(2) 0.2769(4) 0.0445(2) 0.0709(10) Uani 1 1 d .
O4 O -0.0321(2) 0.6615(5) 0.1184(2) 0.0773(11) Uani 1 1 d .

loop_
_atom_site_aniso_label
_atom_site_aniso_U_11
_atom_site_aniso_U_22
_atom_site_aniso_U_33
_atom_site_aniso_U_23
_atom_site_aniso_U_13
_atom_site_aniso_U_12
C1 0.042(2) 0.043(2) 0.043(2) 0.002(2) 0.0046(17) -0.0026(19)
C2 0.053(2) 0.049(3) 0.048(2) -0.006(2) 0.0062(19) -0.003(2)
C3 0.058(3) 0.066(3) 0.040(2) -0.006(2) 0.0046(19) 0.002(2)
C4 0.060(3) 0.056(3) 0.044(2) 0.008(2) 0.006(2) -0.003(2)
C5 0.061(3) 0.054(3) 0.056(3) 0.002(2) 0.003(2) -0.014(2)
C6 0.052(2) 0.054(3) 0.045(2) 0.003(2) -0.0003(19) -0.008(2)
C9 0.049(2) 0.049(3) 0.056(3) 0.004(2) 0.014(2) 0.001(2)
C10 0.045(2) 0.044(2) 0.049(2) -0.003(2) 0.0055(18) 0.000(2)
C11 0.054(3) 0.058(3) 0.058(3) 0.000(3) 0.006(2) 0.008(2)
C12 0.074(3) 0.064(3) 0.084(4) -0.013(3) 0.002(3) 0.021(3)
C13 0.044(2) 0.049(2) 0.044(2) 0.000(2) 0.0059(18) 0.000(2)
C14 0.050(3) 0.063(3) 0.058(3) 0.011(2) 0.014(2) 0.007(2)
C15 0.052(3) 0.088(4) 0.057(3) 0.007(3) 0.014(2) 0.014(3)
C16 0.058(3) 0.060(3) 0.054(3) -0.007(2) 0.001(2) 0.014(2)
C17 0.062(3) 0.059(3) 0.048(2) 0.007(2) 0.005(2) 0.005(3)
C18 0.052(2) 0.052(3) 0.049(2) 0.005(2) 0.0130(19) 0.002(2)
C19 0.085(4) 0.077(4) 0.095(4) 0.005(4) -0.009(3) 0.035(3)
N1 0.047(2) 0.048(2) 0.048(2) 0.0081(17) 0.0128(15) 0.0032(17)
O1 0.0499(16) 0.0503(18) 0.0493(16) -0.0054(14) -0.0005(13) 0.0088(15)
O2 0.081(2) 0.090(3) 0.077(2) -0.012(2) -0.024(2) 0.029(2)
O3 0.071(2) 0.067(2) 0.078(2) 0.0221(19) 0.0345(17) 0.0103(18)
O4 0.077(2) 0.087(3) 0.068(2) 0.004(2) 0.0078(17) 0.041(2)

loop_
_atom_type_symbol
_atom_type_description
_atom_type_scat_dispersion_real
_atom_type_scat_dispersion_imag
_atom_type_scat_source
C C 0.0033 0.0016 'International Tables Vol C Tables 4.2.6.8 and 6.1.1.4'
H H 0.0000 0.0000 'International Tables Vol C Tables 4.2.6.8 and 6.1.1.4'
N N 0.0061 0.0033 'International Tables Vol C Tables 4.2.6.8 and 6.1.1.4'
O O 0.0106 0.0060 'International Tables Vol C Tables 4.2.6.8 and 6.1.1.4'

loop_
_geom_angle_atom_site_label_1
_geom_angle_atom_site_label_2
_geom_angle_atom_site_label_3
_geom_angle
C6 C1 N1 113.1(3)
C6 C1 C2 112.5(3)
N1 C1 C2 114.4(3)
C6 C1 C10 115.9(3)
N1 C1 C10 84.6(3)
C2 C1 C10 113.7(3)
C1 C2 C3 109.4(3)
C4 C3 C2 111.6(3)
C3 C4 C5 109.2(3)
C3 C4 C7 112.9(4)
C5 C4 C7 113.0(4)
C6 C5 C4 113.3(4)
C1 C6 C5 112.7(3)
C8 C7 C4 117.9(6)
O3 C9 N1 132.2(4)
O3 C9 C10 135.8(4)
N1 C9 C10 92.0(3)
O1 C10 C9 112.1(3)
O1 C10 C1 116.9(3)
C9 C10 C1 87.7(3)
O2 C11 O1 122.2(4)
O2 C11 C12 127.0(5)
O1 C11 C12 110.9(4)
C18 C13 C14 119.0(4)
C18 C13 N1 120.3(4)
C14 C13 N1 120.7(4)
C15 C14 C13 120.2(4)
C14 C15 C16 120.8(4)
C17 C16 O4 125.0(4)
C17 C16 C15 119.0(4)
O4 C16 C15 116.0(4)
C16 C17 C18 119.8(4)
C13 C18 C17 121.2(4)
C9 N1 C13 131.6(3)
C9 N1 C1 95.3(3)
C13 N1 C1 133.1(3)
C11 O1 C10 117.9(3)
C16 O4 C19 117.2(4)

loop_
_geom_bond_atom_site_label_1
_geom_bond_atom_site_label_2
_geom_bond_distance
C1 C6 1.503(5)
C1 N1 1.505(5)
C1 C2 1.516(5)
C1 C10 1.558(5)
C2 C3 1.530(6)
C3 C4 1.515(6)
C4 C5 1.518(5)
C4 C7 1.527(7)
C5 C6 1.516(6)
C7 C8 1.495(9)
C9 O3 1.210(5)
C9 N1 1.362(5)
C9 C10 1.503(6)
C10 O1 1.432(4)
C11 O2 1.195(5)
C11 O1 1.366(5)
C11 C12 1.465(6)
C13 C18 1.374(5)
C13 C14 1.379(5)
C13 N1 1.419(5)
C14 C15 1.372(6)
C15 C16 1.395(6)
C16 C17 1.369(6)
C16 O4 1.378(5)
C17 C18 1.388(6)
C19 O4 1.416(6)

loop_
_geom_torsion_atom_site_label_1
_geom_torsion_atom_site_label_2
_geom_torsion_atom_site_label_3
_geom_torsion_atom_site_label_4
_geom_torsion
C6 C1 C2 C3 54.8(4)
N1 C1 C2 C3 -174.4(3)
C10 C1 C2 C3 -79.4(4)
C1 C2 C3 C4 -59.2(4)
C2 C3 C4 C5 58.3(5)
C2 C3 C4 C7 -175.2(4)
C3 C4 C5 C6 -53.6(5)
C7 C4 C5 C6 179.9(4)
N1 C1 C6 C5 177.4(3)
C2 C1 C6 C5 -51.1(5)
C10 C1 C6 C5 82.0(4)
C4 C5 C6 C1 50.8(5)
C3 C4 C7 C8 -63.1(7)
C5 C4 C7 C8 61.4(7)
O3 C9 C10 O1 -57.5(7)
N1 C9 C10 O1 122.4(3)
O3 C9 C10 C1 -175.8(5)
N1 C9 C10 C1 4.1(3)
C6 C1 C10 O1 -4.3(5)
N1 C1 C10 O1 -117.4(3)
C2 C1 C10 O1 128.3(4)
C6 C1 C10 C9 109.4(4)
N1 C1 C10 C9 -3.7(3)
C2 C1 C10 C9 -118.1(4)
C18 C13 C14 C15 -1.4(6)
N1 C13 C14 C15 179.7(4)
C13 C14 C15 C16 0.7(7)
C14 C15 C16 C17 -0.1(7)
C14 C15 C16 O4 -179.1(4)
O4 C16 C17 C18 179.0(4)
C15 C16 C17 C18 0.1(7)
C14 C13 C18 C17 1.4(6)
N1 C13 C18 C17 -179.6(4)
C16 C17 C18 C13 -0.7(7)
O3 C9 N1 C13 -3.1(8)
C10 C9 N1 C13 177.0(4)
O3 C9 N1 C1 175.6(5)
C10 C9 N1 C1 -4.3(3)
C18 C13 N1 C9 0.2(7)
C14 C13 N1 C9 179.2(4)
C18 C13 N1 C1 -178.1(4)
C14 C13 N1 C1 0.9(7)
C6 C1 N1 C9 -111.7(4)
C2 C1 N1 C9 117.8(4)
C10 C1 N1 C9 4.2(3)
C6 C1 N1 C13 67.0(5)
C2 C1 N1 C13 -63.5(5)
C10 C1 N1 C13 -177.1(4)
O2 C11 O1 C10 0.0(6)
C12 C11 O1 C10 179.7(4)
C9 C10 O1 C11 151.3(3)
C1 C10 O1 C11 -109.6(4)
C17 C16 O4 C19 -4.1(7)
C15 C16 O4 C19 174.9(4)
